data_1502195
loop_
_publ_author_name
'Niu, Zhenbin'
'Slebodnick, Carla'
'Bonrad, Klaus'
'Huang, Feihe'
'Gibson, Harry W.'

_publ_section_title
;
 The first [2]pseudorotaxane and the first pseudocryptand-type
 poly[2]pseudorotaxane based on bis(meta-phenylene)-32-crown-10 and
 paraquat derivatives.
;
_journal_issue 11
_journal_name_full 'Organic letters'
_journal_page_first 2872
_journal_page_last 2875
_journal_paper_doi 10.1021/ol200862b
_journal_volume 13
_journal_year 2011
_chemical_formula_moiety 'C54 H58 N2 O10'
_chemical_formula_sum 'C54 H58 N2 O10'
_chemical_formula_weight 895.02
_chemical_name_systematic
; 
 ? 
;
_space_group_IT_number 15
_symmetry_cell_setting monoclinic
_symmetry_space_group_name_Hall '-C 2yc'
_symmetry_space_group_name_H-M 'C 1 2/c 1'
_atom_sites_solution_hydrogens geom
_atom_sites_solution_primary direct
_atom_sites_solution_secondary difmap
_audit_creation_method SHELXL-97
_cell_angle_alpha 90.00
_cell_angle_beta 118.540(8)
_cell_angle_gamma 90.00
_cell_formula_units_Z 4
_cell_length_a 22.2786(13)
_cell_length_b 13.2257(5)
_cell_length_c 17.1649(11)
_cell_measurement_reflns_used 9639
_cell_measurement_temperature 100(2)
_cell_measurement_theta_max 70.9818
_cell_measurement_theta_min 4.0303
_cell_volume 4443.1(5)
_computing_cell_refinement 'CrysAlisPro (Oxford Diffraction, 2009)'
_computing_data_collection 'CrysAlisPro (Oxford Diffraction, 2009)'
_computing_data_reduction 'CrysAlisPro (Oxford Diffraction, 2009)'
_computing_molecular_graphics 'SHELXTL (Sheldrick, G. M. (2008). Acta Cryst. A64, 112-122.)'
_computing_publication_material 'SHELXTL (Sheldrick, G. M. (2008). Acta Cryst. A64, 112-122.)'
_computing_structure_refinement 'SHELXL-97 (Sheldrick, G. M. (2008). Acta Cryst. A64, 112-122.)'
_computing_structure_solution 'SHELXS-97 (Sheldrick, G. M. (2008). Acta Cryst. A64, 112-122.)'
_diffrn_ambient_temperature 100(2)
_diffrn_detector CCD
_diffrn_detector_area_resol_mean 16.0122
_diffrn_detector_type 'Oxford Diffraction Eos'
_diffrn_measured_fraction_theta_full 0.990
_diffrn_measured_fraction_theta_max 0.990
_diffrn_measurement_device '\k-geometry diffractometer'
_diffrn_measurement_device_type 'SuperNova, Dual, Cu at zero, Eos'
_diffrn_measurement_method 'phi and omega scans'
_diffrn_orient_matrix_UB_11 0.0753352569
_diffrn_orient_matrix_UB_12 0.0232163357
_diffrn_orient_matrix_UB_13 0.0294334334
_diffrn_orient_matrix_UB_21 0.0067732897
_diffrn_orient_matrix_UB_22 0.0503363876
_diffrn_orient_matrix_UB_23 0.0848076001
_diffrn_orient_matrix_UB_31 0.0208011180
_diffrn_orient_matrix_UB_32 -0.1017580186
_diffrn_orient_matrix_UB_33 0.0489089632
_diffrn_radiation_monochromator mirror
_diffrn_radiation_probe x-ray
_diffrn_radiation_type CuK\a
_diffrn_radiation_wavelength 1.54178
_diffrn_reflns_av_R_equivalents 0.0328
_diffrn_reflns_av_sigmaI/netI 0.0194
_diffrn_reflns_limit_h_max 27
_diffrn_reflns_limit_h_min -26
_diffrn_reflns_limit_k_max 15
_diffrn_reflns_limit_k_min -16
_diffrn_reflns_limit_l_max 21
_diffrn_reflns_limit_l_min -21
_diffrn_reflns_number 21340
_diffrn_reflns_theta_full 71.29
_diffrn_reflns_theta_max 71.29
_diffrn_reflns_theta_min 4.03
_diffrn_source 'Nova (Cu) X-ray Source'
_diffrn_source_current 1
_diffrn_source_voltage 50
_diffrn_standards_number 2
_exptl_absorpt_coefficient_mu 0.745
_exptl_absorpt_correction_T_max 1.00000
_exptl_absorpt_correction_T_min 0.74272
_exptl_absorpt_correction_type multi-scan
_exptl_absorpt_process_details
;
 CrysAlisPro, Oxford Diffraction Ltd.,
 Version 1.171.33.41 (release 06-05-2009 CrysAlis171 .NET)
 (compiled May  6 2009,17:20:42)
 Empirical absorption correction using spherical harmonics,
 implemented in SCALE3 ABSPACK scaling algorithm.
;
_exptl_crystal_colour colorless
_exptl_crystal_density_diffrn 1.338
_exptl_crystal_density_method 'not measured'
_exptl_crystal_description plate
_exptl_crystal_F_000 1904
_exptl_crystal_size_max 0.31
_exptl_crystal_size_mid 0.29
_exptl_crystal_size_min 0.01
_refine_diff_density_max 0.259
_refine_diff_density_min -0.217
_refine_diff_density_rms 0.036
_refine_ls_extinction_method none
_refine_ls_goodness_of_fit_ref 1.065
_refine_ls_hydrogen_treatment constr
_refine_ls_matrix_type full
_refine_ls_number_parameters 335
_refine_ls_number_reflns 4273
_refine_ls_number_restraints 96
_refine_ls_restrained_S_all 1.054
_refine_ls_R_factor_all 0.0537
_refine_ls_R_factor_gt 0.0399
_refine_ls_shift/su_max 0.001
_refine_ls_shift/su_mean 0.000
_refine_ls_structure_factor_coef Fsqd
_refine_ls_weighting_details 'calc w=1/[\s^2^(Fo^2^)+(0.0519P)^2^+2.6047P] where P=(Fo^2^+2Fc^2^)/3'
_refine_ls_weighting_scheme calc
_refine_ls_wR_factor_gt 0.1041
_refine_ls_wR_factor_ref 0.1099
_reflns_number_gt 3411
_reflns_number_total 4273
_reflns_threshold_expression >2sigma(I)
_cod_data_source_file ol200862b_si_002.cif
_cod_data_source_block cs1349
_cod_original_cell_volume 4443.1(4)
_cod_original_sg_symbol_H-M 'C 2/c'
_cod_database_code 1502195

loop_
_symmetry_equiv_pos_as_xyz
'x, y, z'
'-x, y, -z+1/2'
'x+1/2, y+1/2, z'
'-x+1/2, y+1/2, -z+1/2'
'-x, -y, -z'
'x, -y, z-1/2'
'-x+1/2, -y+1/2, -z'
'x+1/2, -y+1/2, z-1/2'

loop_
_atom_site_label
_atom_site_type_symbol
_atom_site_fract_x
_atom_site_fract_y
_atom_site_fract_z
_atom_site_U_iso_or_equiv
_atom_site_adp_type
_atom_site_occupancy
_atom_site_symmetry_multiplicity
_atom_site_calc_flag
_atom_site_refinement_flags
_atom_site_disorder_assembly
_atom_site_disorder_group
O1 O 0.23863(5) 1.03413(7) 0.12580(7) 0.0341(3) Uani 1 1 d . . .
O2 O 0.18801(5) 1.24291(8) 0.07156(7) 0.0368(3) Uani 1 1 d . . .
O3A O 0.12075(8) 1.44295(12) -0.03671(11) 0.0458(5) Uani 0.805(4) 1 d PU A 1
O4A O -0.03677(8) 1.40917(14) -0.10882(13) 0.0539(6) Uani 0.805(4) 1 d PU A 1
O3B O 0.1227(4) 1.3794(6) -0.0762(5) 0.047(2) Uani 0.195(4) 1 d PU A 2
O4B O -0.0464(3) 1.3710(4) -0.1686(5) 0.0355(18) Uani 0.195(4) 1 d PU A 2
O5 O -0.15151(5) 1.28752(8) -0.14351(8) 0.0398(3) Uani 1 1 d . . .
N1 N 0.39891(6) 0.66778(9) 0.18748(8) 0.0304(3) Uani 1 1 d . . .
C1 C 0.24002(7) 0.93065(11) 0.12476(9) 0.0287(3) Uani 1 1 d . . .
C2 C 0.19239(7) 0.86982(11) 0.13179(10) 0.0310(3) Uani 1 1 d . . .
H2 H 0.1554 0.8989 0.1368 0.037 Uiso 1 1 calc R . .
C3 C 0.19945(7) 0.76488(11) 0.13139(10) 0.0309(3) Uani 1 1 d . . .
C4 C 0.25230(7) 0.72129(11) 0.12251(9) 0.0302(3) Uani 1 1 d . . .
H4 H 0.2556 0.6499 0.1201 0.036 Uiso 1 1 calc R . .
C5 C 0.30081(7) 0.78390(11) 0.11708(9) 0.0284(3) Uani 1 1 d . . .
C6 C 0.29469(7) 0.88763(11) 0.11770(9) 0.0289(3) Uani 1 1 d . . .
H6 H 0.3275 0.9298 0.1133 0.035 Uiso 1 1 calc R . .
C7 C 0.18301(8) 1.08111(12) 0.13221(11) 0.0363(4) Uani 1 1 d . . .
H7A H 0.1780 1.0504 0.1814 0.044 Uiso 1 1 calc R . .
H7B H 0.1398 1.0707 0.0765 0.044 Uiso 1 1 calc R . .
C8 C 0.19738(8) 1.19177(12) 0.14870(11) 0.0359(4) Uani 1 1 d . . .
H8A H 0.1666 1.2212 0.1693 0.043 Uiso 1 1 calc R . .
H8B H 0.2450 1.2014 0.1962 0.043 Uiso 1 1 calc R . .
C9 C 0.20406(9) 1.34688(13) 0.09166(13) 0.0508(5) Uani 1 1 d . A .
H9A H 0.2529 1.3539 0.1361 0.061 Uiso 1 1 calc R . .
H9B H 0.1763 1.3750 0.1175 0.061 Uiso 1 1 calc R . .
C10 C 0.19004(9) 1.40521(17) 0.00944(15) 0.0680(7) Uani 1 1 d . . .
H10A H 0.2222 1.4628 0.0260 0.082 Uiso 1 1 calc R A 1
H10B H 0.1983 1.3608 -0.0309 0.082 Uiso 1 1 calc R A 1
C11A C 0.07540(15) 1.3673(2) -0.0878(2) 0.0474(7) Uani 0.805(4) 1 d PU A 1
H11A H 0.0724 1.3157 -0.0481 0.057 Uiso 0.805(4) 1 calc PR A 1
H11B H 0.0932 1.3339 -0.1242 0.057 Uiso 0.805(4) 1 calc PR A 1
C12A C 0.00577(13) 1.4080(2) -0.1472(2) 0.0540(8) Uani 0.805(4) 1 d PU A 1
H12A H 0.0102 1.4777 -0.1648 0.065 Uiso 0.805(4) 1 calc PR A 1
H12B H -0.0158 1.3664 -0.2018 0.065 Uiso 0.805(4) 1 calc PR A 1
C11B C 0.0737(7) 1.4031(11) -0.0517(9) 0.052(3) Uani 0.195(4) 1 d PU A 2
H11C H 0.0668 1.3411 -0.0246 0.062 Uiso 0.195(4) 1 calc PR A 2
H11D H 0.0950 1.4534 -0.0033 0.062 Uiso 0.195(4) 1 calc PR A 2
C12B C 0.0110(4) 1.4385(7) -0.1070(6) 0.0245(19) Uani 0.195(4) 1 d PU A 2
H12C H 0.0168 1.4905 -0.1444 0.029 Uiso 0.195(4) 1 calc PR A 2
H12D H -0.0052 1.4743 -0.0698 0.029 Uiso 0.195(4) 1 calc PR A 2
C13 C -0.10589(9) 1.43333(15) -0.17378(16) 0.0595(6) Uani 1 1 d . . .
H13A H -0.1176 1.4004 -0.2311 0.071 Uiso 1 1 calc R A 1
H13B H -0.1114 1.5073 -0.1832 0.071 Uiso 1 1 calc R A 1
C14 C -0.15074(9) 1.39505(12) -0.13820(13) 0.0457(4) Uani 1 1 d . A .
H14A H -0.1329 1.4167 -0.0758 0.055 Uiso 1 1 calc R . .
H14B H -0.1976 1.4221 -0.1735 0.055 Uiso 1 1 calc R . .
C15 C 0.43487(7) 0.69828(12) 0.27563(10) 0.0315(3) Uani 1 1 d . . .
C16 C 0.44901(7) 0.79547(12) 0.31088(10) 0.0341(3) Uani 1 1 d . . .
H16 H 0.4340 0.8531 0.2733 0.041 Uiso 1 1 calc R . .
C17 C 0.48513(8) 0.80584(14) 0.40128(11) 0.0425(4) Uani 1 1 d . . .
H17 H 0.4947 0.8717 0.4265 0.051 Uiso 1 1 calc R . .
C18 C 0.50816(8) 0.72151(15) 0.45715(11) 0.0451(4) Uani 1 1 d . . .
H18 H 0.5328 0.7310 0.5196 0.054 Uiso 1 1 calc R . .
C19 C 0.49564(8) 0.62500(14) 0.42301(11) 0.0403(4) Uani 1 1 d . . .
H19 H 0.5125 0.5680 0.4612 0.048 Uiso 1 1 calc R . .
C20 C 0.45735(7) 0.61220(12) 0.33039(10) 0.0337(3) Uani 1 1 d . . .
C21 C 0.43301(7) 0.52544(12) 0.27277(10) 0.0339(3) Uani 1 1 d . . .
C22 C 0.43801(8) 0.42152(13) 0.28719(12) 0.0411(4) Uani 1 1 d . . .
H22 H 0.4618 0.3952 0.3457 0.049 Uiso 1 1 calc R . .
C23 C 0.40816(9) 0.35760(13) 0.21570(13) 0.0473(4) Uani 1 1 d . . .
H23 H 0.4108 0.2866 0.2251 0.057 Uiso 1 1 calc R . .
C24 C 0.37387(9) 0.39567(13) 0.12895(12) 0.0456(4) Uani 1 1 d . . .
H24 H 0.3547 0.3498 0.0805 0.055 Uiso 1 1 calc R . .
C25 C 0.36743(8) 0.49835(12) 0.11242(11) 0.0377(4) Uani 1 1 d . . .
H25 H 0.3437 0.5239 0.0536 0.045 Uiso 1 1 calc R . .
C26 C 0.39700(7) 0.56306(12) 0.18505(10) 0.0323(3) Uani 1 1 d . . .
C27 C 0.36118(8) 0.73639(11) 0.11331(10) 0.0310(3) Uani 1 1 d . . .
H27A H 0.3447 0.6987 0.0570 0.037 Uiso 1 1 calc R . .
H27B H 0.3922 0.7904 0.1141 0.037 Uiso 1 1 calc R . .

loop_
_atom_site_aniso_label
_atom_site_aniso_U_11
_atom_site_aniso_U_22
_atom_site_aniso_U_33
_atom_site_aniso_U_23
_atom_site_aniso_U_13
_atom_site_aniso_U_12
O1 0.0329(5) 0.0249(6) 0.0488(6) 0.0041(5) 0.0229(5) 0.0042(4)
O2 0.0384(6) 0.0323(6) 0.0390(6) 0.0073(5) 0.0178(5) 0.0011(5)
O3A 0.0444(10) 0.0244(9) 0.0514(10) 0.0022(7) 0.0090(7) -0.0046(7)
O4A 0.0370(9) 0.0576(12) 0.0535(13) 0.0197(10) 0.0108(8) -0.0073(7)
O3B 0.040(4) 0.044(5) 0.060(4) 0.006(3) 0.026(3) 0.000(3)
O4B 0.023(3) 0.033(3) 0.049(4) -0.008(3) 0.016(3) -0.008(2)
O5 0.0347(6) 0.0287(6) 0.0575(7) 0.0094(5) 0.0232(5) 0.0006(4)
N1 0.0301(6) 0.0293(7) 0.0303(6) 0.0010(5) 0.0131(5) 0.0056(5)
C1 0.0300(7) 0.0245(8) 0.0286(7) 0.0044(6) 0.0115(6) 0.0031(6)
C2 0.0274(7) 0.0302(8) 0.0354(8) 0.0051(6) 0.0151(6) 0.0050(6)
C3 0.0271(7) 0.0299(8) 0.0313(8) 0.0054(6) 0.0104(6) -0.0003(6)
C4 0.0323(7) 0.0242(8) 0.0291(7) 0.0030(6) 0.0107(6) 0.0028(6)
C5 0.0294(7) 0.0295(8) 0.0224(7) 0.0031(6) 0.0094(6) 0.0044(6)
C6 0.0280(7) 0.0283(8) 0.0297(7) 0.0035(6) 0.0132(6) 0.0002(6)
C7 0.0364(8) 0.0320(9) 0.0475(9) 0.0067(7) 0.0258(7) 0.0072(6)
C8 0.0432(9) 0.0301(8) 0.0415(9) 0.0060(7) 0.0260(8) 0.0074(6)
C9 0.0432(10) 0.0362(10) 0.0565(11) 0.0107(8) 0.0103(8) -0.0100(8)
C10 0.0364(10) 0.0669(14) 0.0716(14) 0.0350(11) 0.0023(9) -0.0172(9)
C11A 0.0345(15) 0.0276(14) 0.0624(19) 0.0035(12) 0.0089(13) -0.0015(10)
C12A 0.0388(13) 0.0390(16) 0.069(2) 0.0083(14) 0.0131(14) -0.0005(11)
C11B 0.054(7) 0.047(7) 0.061(7) 0.009(5) 0.033(6) -0.003(6)
C12B 0.032(4) 0.025(4) 0.018(4) -0.007(3) 0.012(3) -0.001(3)
C13 0.0380(9) 0.0420(11) 0.0904(15) 0.0300(10) 0.0242(10) 0.0034(8)
C14 0.0433(9) 0.0273(9) 0.0596(11) 0.0069(8) 0.0191(8) -0.0037(7)
C15 0.0243(7) 0.0394(9) 0.0321(8) 0.0010(6) 0.0145(6) 0.0053(6)
C16 0.0285(7) 0.0358(9) 0.0391(8) -0.0042(7) 0.0171(7) 0.0023(6)
C17 0.0359(8) 0.0503(11) 0.0420(9) -0.0093(8) 0.0190(7) 0.0010(7)
C18 0.0355(9) 0.0638(12) 0.0326(8) -0.0065(8) 0.0136(7) 0.0001(8)
C19 0.0308(8) 0.0554(11) 0.0360(9) 0.0062(7) 0.0172(7) 0.0059(7)
C20 0.0266(7) 0.0414(9) 0.0350(8) 0.0029(7) 0.0163(6) 0.0056(6)
C21 0.0283(7) 0.0369(9) 0.0387(8) 0.0071(7) 0.0178(7) 0.0079(6)
C22 0.0381(9) 0.0416(10) 0.0451(10) 0.0102(8) 0.0211(8) 0.0089(7)
C23 0.0481(10) 0.0303(9) 0.0622(12) 0.0082(8) 0.0255(9) 0.0079(7)
C24 0.0444(9) 0.0347(10) 0.0519(10) -0.0064(8) 0.0184(8) 0.0034(7)
C25 0.0346(8) 0.0356(9) 0.0375(9) -0.0006(7) 0.0129(7) 0.0050(6)
C26 0.0285(7) 0.0320(8) 0.0375(8) 0.0024(6) 0.0168(6) 0.0056(6)
C27 0.0339(8) 0.0296(8) 0.0297(7) 0.0032(6) 0.0153(6) 0.0051(6)

loop_
_atom_type_symbol
_atom_type_description
_atom_type_scat_dispersion_real
_atom_type_scat_dispersion_imag
_atom_type_scat_source
C C 0.0181 0.0091 'International Tables Vol C Tables 4.2.6.8 and 6.1.1.4'
H H 0.0000 0.0000 'International Tables Vol C Tables 4.2.6.8 and 6.1.1.4'
N N 0.0311 0.0180 'International Tables Vol C Tables 4.2.6.8 and 6.1.1.4'
O O 0.0492 0.0322 'International Tables Vol C Tables 4.2.6.8 and 6.1.1.4'

loop_
_geom_angle_atom_site_label_1
_geom_angle_atom_site_label_2
_geom_angle_atom_site_label_3
_geom_angle
_geom_angle_site_symmetry_1
C1 O1 C7 117.32(11) .
C8 O2 C9 109.19(13) .
C11A O3A C10 111.1(2) .
C12A O4A C13 110.8(2) .
C11B O3B C10 101.9(8) .
C12B O4B C13 98.2(5) .
C3 O5 C14 118.80(12) 5_575
C26 N1 C15 108.42(12) .
C26 N1 C27 126.79(12) .
C15 N1 C27 124.13(12) .
O1 C1 C2 123.90(13) .
O1 C1 C6 115.66(12) .
C2 C1 C6 120.43(13) .
C1 C2 C3 119.02(13) .
O5 C3 C4 124.92(13) 5_575
O5 C3 C2 113.84(13) 5_575
C4 C3 C2 121.21(13) .
C3 C4 C5 119.06(13) .
C6 C5 C4 120.39(13) .
C6 C5 C27 120.42(13) .
C4 C5 C27 119.17(13) .
C5 C6 C1 119.85(13) .
O1 C7 C8 108.85(12) .
O2 C8 C7 111.67(13) .
O2 C9 C10 110.67(17) .
O3A C10 C9 112.31(18) .
C9 C10 O3B 116.6(3) .
O3A C11A C12A 112.1(2) .
O4A C12A C11A 113.7(3) .
C12B C11B O3B 124.7(11) .
C11B C12B O4B 122.6(9) .
O4A C13 C14 106.63(16) .
C14 C13 O4B 121.8(3) .
O5 C14 C13 107.68(15) .
N1 C15 C16 129.34(14) .
N1 C15 C20 109.16(13) .
C16 C15 C20 121.50(14) .
C17 C16 C15 118.23(15) .
C16 C17 C18 121.38(16) .
C19 C18 C17 120.95(16) .
C18 C19 C20 118.80(16) .
C15 C20 C19 119.12(15) .
C15 C20 C21 106.77(13) .
C19 C20 C21 134.11(15) .
C22 C21 C26 119.54(15) .
C22 C21 C20 133.83(15) .
C26 C21 C20 106.64(13) .
C23 C22 C21 119.08(16) .
C22 C23 C24 120.90(16) .
C25 C24 C23 121.45(16) .
C24 C25 C26 117.55(15) .
N1 C26 C25 129.52(14) .
N1 C26 C21 109.01(13) .
C25 C26 C21 121.46(15) .
N1 C27 C5 111.97(12) .

loop_
_geom_bond_atom_site_label_1
_geom_bond_atom_site_label_2
_geom_bond_distance
_geom_bond_site_symmetry_2
O1 C1 1.3692(17) .
O1 C7 1.4367(17) .
O2 C8 1.4107(18) .
O2 C9 1.421(2) .
O3A C11A 1.394(3) .
O3A C10 1.446(2) .
O4A C12A 1.389(4) .
O4A C13 1.441(2) .
O3B C11B 1.381(15) .
O3B C10 1.556(8) .
O4B C12B 1.504(11) .
O4B C13 1.527(6) .
O5 C3 1.3697(17) 5_575
O5 C14 1.4247(19) .
N1 C26 1.386(2) .
N1 C15 1.3912(19) .
N1 C27 1.4589(18) .
C1 C2 1.382(2) .
C1 C6 1.401(2) .
C2 C3 1.397(2) .
C3 O5 1.3697(17) 5_575
C3 C4 1.383(2) .
C4 C5 1.399(2) .
C5 C6 1.379(2) .
C5 C27 1.5137(19) .
C7 C8 1.496(2) .
C9 C10 1.504(3) .
C11A C12A 1.491(4) .
C11B C12B 1.343(15) .
C13 C14 1.487(3) .
C15 C16 1.391(2) .
C15 C20 1.407(2) .
C16 C17 1.371(2) .
C17 C18 1.399(3) .
C18 C19 1.376(2) .
C19 C20 1.410(2) .
C20 C21 1.441(2) .
C21 C22 1.391(2) .
C21 C26 1.416(2) .
C22 C23 1.372(3) .
C23 C24 1.403(3) .
C24 C25 1.381(2) .
C25 C26 1.391(2) .
